data_1574461
loop_
_publ_author_name
'Metherall, Jessica P.'
'Corner, Philip A.'
'McCabe, James F.'
'Probert, Michael R.'
'Hall, Michael J.'

_publ_section_title
;
 High-throughput encapsulated nanodroplet screening for accelerated
 co-crystal discovery
;
_journal_issue 22
_journal_name_full 'Chemical Science'
_journal_page_first 9843
_journal_page_last 9853
_journal_paper_doi 10.1039/D4SC07556K
_journal_volume 16
_journal_year 2025
_chemical_formula_moiety 'C6 H10 O4 S, C10 H8 N2'
_chemical_formula_sum 'C16 H18 N2 O4 S'
_chemical_formula_weight 334.38
_chemical_name_systematic '4,4'-bipyridine_thiodipropinoic acid'
_space_group_crystal_system monoclinic
_space_group_IT_number 13
_space_group_name_Hall '-P 2yac'
_space_group_name_H-M_alt 'P 1 2/n 1'
_atom_sites_solution_hydrogens mixed
_atom_sites_solution_primary dual
_audit_block_doi 10.5517/ccdc.csd.cc2kmbzj
_audit_creation_date 2024-07-16
_audit_creation_method
;
Olex2 1.5
(compiled 2024.02.16 svn.r378c4104 for OlexSys, GUI svn.r6928)
;
_audit_update_record
;
2024-07-18 deposited with the CCDC.	2025-04-22 downloaded from the CCDC.
;
_cell_angle_alpha 90
_cell_angle_beta 110.000(4)
_cell_angle_gamma 90
_cell_formula_units_Z 2
_cell_length_a 11.3891(4)
_cell_length_b 4.84020(10)
_cell_length_c 15.7088(5)
_cell_measurement_reflns_used 2191
_cell_measurement_temperature 150.00(10)
_cell_measurement_theta_max 74.3630
_cell_measurement_theta_min 4.1980
_cell_volume 813.73(5)
_computing_cell_refinement 'CrysAlisPro 1.171.42.90a (Rigaku OD, 2023)'
_computing_data_collection 'CrysAlisPro 1.171.42.90a (Rigaku OD, 2023)'
_computing_data_reduction 'CrysAlisPro 1.171.42.90a (Rigaku OD, 2023)'
_computing_molecular_graphics 'Olex2 1.5 (Dolomanov et al., 2009)'
_computing_publication_material 'Olex2 1.5 (Dolomanov et al., 2009)'
_computing_structure_refinement 'SHELXL 2018/3 (Sheldrick, 2015)'
_computing_structure_solution 'SHELXT 2018/2 (Sheldrick, 2018)'
_diffrn_ambient_environment N~2~
_diffrn_ambient_temperature 150.00(10)
_diffrn_detector 'Hybrid Pixel Array Detector'
_diffrn_detector_area_resol_mean 10.0000
_diffrn_detector_type 'HyPix-Arc 100'
_diffrn_measured_fraction_theta_full 0.997
_diffrn_measured_fraction_theta_max 0.932
_diffrn_measurement_details
;
List of Runs (angles in degrees, time in seconds):

  # Type    Start    End  Width  t~exp~   \w     \q     \k     \f   Frames
#--------------------------------------------------------------------------
  1  \w    -29.00  19.00   0.50    0.11    --   44.81 -38.00-150.00   96
  2  \w    -21.00   6.00   0.50    0.11    --   44.81 -38.00-180.00   54
  3  \w     19.00  61.00   0.50    0.11    --   44.81 -77.00-120.00   84
  4  \w     35.00  61.00   0.50    0.11    --  100.88-125.00-120.00   52
  5  \w     75.00 100.00   0.50    0.11    --  100.88-125.00-120.00   50
  6  \w     -9.00  36.00   0.50    0.11    --  -43.81  38.00-180.00   90
  7  \w      0.00  36.00   0.50    0.11    --  -43.81  38.00 -60.00   72
  8  \w     26.00  54.00   0.50    0.11    --  100.88 -61.00 -60.00   56
  9  \w     41.00  67.00   0.50    0.11    --  109.87 -77.00-120.00   52
 10  \w     43.00  68.00   0.50    0.11    --  109.87 -77.00 -90.00   50
 11  \w     44.00  80.00   0.50    0.11    --  109.87 -77.00 -30.00   72
 12  \w     21.00  62.00   0.50    0.11    --   44.81  23.00 149.00   82
 13  \w     80.00 118.00   0.50    0.11    --  100.88  23.00 149.00   76
 14  \w    124.00 149.00   0.50    0.11    --  100.88  77.00 150.00   50
 15  \w     86.00 152.00   0.50    0.11    --  109.87  23.00 149.00  132
 16  \w    125.00 166.00   0.50    0.11    --  100.88  77.00  60.00   82
 17  \w    110.00 177.00   0.50    0.11    --  100.88  61.00-150.00  134
 18  \w    128.00 157.00   0.50    0.11    --  109.87  77.00-180.00   58
 19  \w    -39.00 -13.00   0.50    0.11    --  -88.13  61.00 -30.00   52
 20  \w    -46.00 -14.00   0.50    0.11    --  -88.13  61.00-120.00   64
 21  \w    -43.00 -17.00   0.50    0.11    --  -88.13  61.00 -60.00   52
 22  \w    -43.00 -18.00   0.50    0.11    --  -88.13  61.00   0.00   50
 23  \w    -65.00 -32.00   0.50    0.11    --  -88.13  77.00  90.00   66
 24  \w    -45.00 -13.00   0.50    0.11    --  -88.13  61.00 120.00   64
 25  \w    -91.00 -29.00   0.50    0.11    --  -43.81 -23.00 -16.00  124
 26  \w   -152.00 -65.00   0.50    0.11    --  -88.13 -23.00 -16.00  174
;
_diffrn_measurement_device 'four-circle diffractometer'
_diffrn_measurement_device_type 'XtaLAB Synergy, Dualflex, HyPix-Arc 100'
_diffrn_measurement_method '\w scans'
_diffrn_orient_matrix_type 'CrysAlisPro convention (1999,Acta A55,543-557)'
_diffrn_orient_matrix_UB_11 0.0812305000
_diffrn_orient_matrix_UB_12 -0.0378692000
_diffrn_orient_matrix_UB_13 0.1002703000
_diffrn_orient_matrix_UB_21 0.1110906000
_diffrn_orient_matrix_UB_22 -0.0876396000
_diffrn_orient_matrix_UB_23 -0.0286629000
_diffrn_orient_matrix_UB_31 0.0422507000
_diffrn_orient_matrix_UB_32 0.3035908000
_diffrn_orient_matrix_UB_33 0.0042924000
_diffrn_radiation_monochromator mirror
_diffrn_radiation_probe x-ray
_diffrn_radiation_type 'Cu K\a'
_diffrn_radiation_wavelength 1.54184
_diffrn_reflns_av_R_equivalents 0.0323
_diffrn_reflns_av_unetI/netI 0.0343
_diffrn_reflns_Laue_measured_fraction_full 0.997
_diffrn_reflns_Laue_measured_fraction_max 0.932
_diffrn_reflns_limit_h_max 14
_diffrn_reflns_limit_h_min -13
_diffrn_reflns_limit_k_max 5
_diffrn_reflns_limit_k_min -4
_diffrn_reflns_limit_l_max 19
_diffrn_reflns_limit_l_min -18
_diffrn_reflns_number 4321
_diffrn_reflns_point_group_measured_fraction_full 0.997
_diffrn_reflns_point_group_measured_fraction_max 0.932
_diffrn_reflns_theta_full 67.684
_diffrn_reflns_theta_max 75.747
_diffrn_reflns_theta_min 4.192
_diffrn_source 'micro-focus sealed X-ray tube'
_diffrn_source_target Cu
_diffrn_source_type 'PhotonJet (Cu) X-ray Source'
_exptl_absorpt_coefficient_mu 1.962
_exptl_absorpt_correction_T_max 1.00000
_exptl_absorpt_correction_T_min 0.84316
_exptl_absorpt_correction_type multi-scan
_exptl_absorpt_process_details
;
CrysAlisPro 1.171.42.90a (Rigaku Oxford Diffraction, 2023)
Empirical absorption correction using spherical harmonics,
implemented in SCALE3 ABSPACK scaling algorithm.
;
_exptl_crystal_colour 'clear light colourless'
_exptl_crystal_colour_lustre clear
_exptl_crystal_colour_modifier light
_exptl_crystal_colour_primary colourless
_exptl_crystal_density_diffrn 1.365
_exptl_crystal_description plate
_exptl_crystal_F_000 352
_exptl_crystal_preparation
;
Crystallised from a saturated solution of 4,4'-bipyridine, 
glutaric acid and 3,3'-thiodipropinoic acid (1:1:1) in DMF.
;
_exptl_crystal_recrystallization_method 'High-throughput screening via the ENaCt protocol using SPT Labtech mosquito.'
_exptl_crystal_size_max 0.32
_exptl_crystal_size_mid 0.28
_exptl_crystal_size_min 0.09
_refine_diff_density_max 0.171
_refine_diff_density_min -0.217
_refine_diff_density_rms 0.045
_refine_ls_extinction_method none
_refine_ls_goodness_of_fit_ref 1.071
_refine_ls_hydrogen_treatment mixed
_refine_ls_matrix_type full
_refine_ls_number_parameters 108
_refine_ls_number_reflns 1577
_refine_ls_number_restraints 64
_refine_ls_restrained_S_all 1.049
_refine_ls_R_factor_all 0.0397
_refine_ls_R_factor_gt 0.0353
_refine_ls_shift/su_max 0.000
_refine_ls_shift/su_mean 0.000
_refine_ls_structure_factor_coef Fsqd
_refine_ls_weighting_details 'w=1/[\s^2^(Fo^2^)+(0.0432P)^2^+0.2295P] where P=(Fo^2^+2Fc^2^)/3'
_refine_ls_weighting_scheme calc
_refine_ls_wR_factor_gt 0.0911
_refine_ls_wR_factor_ref 0.0943
_reflns_Friedel_coverage 0.000
_reflns_number_gt 1394
_reflns_number_total 1577
_reflns_threshold_expression 'I > 2\s(I)'
_cod_data_source_file d4sc07556k2.cif
_cod_data_source_block 44-bipyridine_thiodipropinoicacid
_cod_depositor_comments 'Adding full bibliography for 1574434--1574463.cif.'
_cod_database_code 1574461
_shelx_shelxl_version_number 2018/3
_chemical_oxdiff_formula 'C H N O S'
_shelx_space_group_comment
;
The symmetry employed for this shelxl refinement is uniquely defined
by the following loop, which should always be used as a source of
symmetry information in preference to the above space-group names.
They are only intended as comments.
;
_shelx_estimated_absorpt_t_max 0.828
_shelx_estimated_absorpt_t_min 0.440
_olex2_refinement_description
;
1. Fixed Uiso
 At 1.2 times of:
  All C(H) groups, All C(H,H) groups, All O(H) groups
2. Rigid body (RIGU) restrains
 All non-hydrogen atoms
 with sigma for 1-2 distances of 0.004 and sigma for 1-3 distances of 0.004
3.a Secondary CH2 refined with riding coordinates:
 C1B(H1BA,H1BB), C2B(H2BA,H2BB)
3.b Aromatic/amide H refined with riding coordinates:
 C2A(H2A), C3A(H3A), C4A(H4A), C5A(H5A)
;
_olex2_exptl_crystal_mounting_method
'Crystal mounted using inert oil from the encapsulation crystallisation technique onto a MiTeGen Kapton micromount.'
_olex2_submission_original_sample_id '4,4'-bipyridine_thiodipropinoic acid'
_olex2_submission_special_instructions 'No special instructions were received'
_oxdiff_exptl_absorpt_empirical_details
;
Empirical correction (ABSPACK) includes:
- Absorption correction using spherical harmonics
- Frame scaling
;
_oxdiff_exptl_absorpt_empirical_full_max 1.232
_oxdiff_exptl_absorpt_empirical_full_min 0.676

loop_
_space_group_symop_operation_xyz
'x, y, z'
'-x+1/2, y, -z+1/2'
'-x, -y, -z'
'x-1/2, -y, z-1/2'

loop_
_atom_site_label
_atom_site_type_symbol
_atom_site_fract_x
_atom_site_fract_y
_atom_site_fract_z
_atom_site_U_iso_or_equiv
_atom_site_adp_type
_atom_site_occupancy
_atom_site_site_symmetry_order
_atom_site_calc_flag
_atom_site_refinement_flags_posn
_atom_site_refinement_flags_adp
_atom_site_refinement_flags_occupancy
_atom_site_disorder_assembly
_atom_site_disorder_group
S1B S 0.250000 -0.06158(11) 0.250000 0.02865(18) Uani 1 2 d S T P . .
O1B O 0.55477(11) 0.5929(3) 0.28517(7) 0.0360(3) Uani 1 1 d . . . . .
O2B O 0.58670(12) 0.6228(3) 0.43318(8) 0.0396(3) Uani 1 1 d . . . . .
H2B H 0.6464(19) 0.751(5) 0.4315(13) 0.047 Uiso 1 1 d . U . . .
N1A N 0.75446(13) 0.0077(3) 0.44763(9) 0.0328(3) Uani 1 1 d . . . . .
C1A C 0.94811(14) 0.3982(3) 0.48876(10) 0.0262(3) Uani 1 1 d . . . . .
C1B C 0.37527(14) 0.1773(3) 0.25696(10) 0.0290(4) Uani 1 1 d . . . . .
H1BA H 0.440688 0.078254 0.240712 0.035 Uiso 1 1 calc R U . . .
H1BB H 0.342184 0.326102 0.211859 0.035 Uiso 1 1 calc R U . . .
C2A C 0.90259(16) 0.2977(4) 0.55448(11) 0.0356(4) Uani 1 1 d . . . . .
H2A H 0.937536 0.359572 0.615365 0.043 Uiso 1 1 calc R U . . .
C2B C 0.43447(14) 0.3071(3) 0.34993(10) 0.0286(3) Uani 1 1 d . . . . .
H2BA H 0.368409 0.394826 0.368403 0.034 Uiso 1 1 calc R U . . .
H2BB H 0.473794 0.160286 0.394453 0.034 Uiso 1 1 calc R U . . .
C3A C 0.80668(17) 0.1083(4) 0.53079(11) 0.0390(4) Uani 1 1 d . . . . .
H3A H 0.776006 0.045844 0.576565 0.047 Uiso 1 1 calc R U . . .
C3B C 0.53144(14) 0.5201(3) 0.35167(10) 0.0277(3) Uani 1 1 d . . . . .
C4A C 0.79693(17) 0.1041(4) 0.38454(12) 0.0441(5) Uani 1 1 d . . . . .
H4A H 0.760451 0.036321 0.324462 0.053 Uiso 1 1 calc R U . . .
C5A C 0.89123(16) 0.2974(4) 0.40154(11) 0.0417(5) Uani 1 1 d . . . . .
H5A H 0.917209 0.361374 0.353624 0.050 Uiso 1 1 calc R U . . .

loop_
_atom_site_aniso_label
_atom_site_aniso_U_11
_atom_site_aniso_U_22
_atom_site_aniso_U_33
_atom_site_aniso_U_23
_atom_site_aniso_U_13
_atom_site_aniso_U_12
S1B 0.0311(3) 0.0230(3) 0.0293(3) 0.000 0.0071(2) 0.000
O1B 0.0368(6) 0.0419(7) 0.0298(6) 0.0019(5) 0.0120(5) -0.0056(5)
O2B 0.0431(7) 0.0450(8) 0.0288(6) -0.0055(5) 0.0099(5) -0.0185(6)
N1A 0.0314(7) 0.0349(8) 0.0299(7) -0.0007(6) 0.0075(5) -0.0043(6)
C1A 0.0256(7) 0.0273(8) 0.0252(7) 0.0009(6) 0.0081(6) 0.0021(7)
C1B 0.0284(7) 0.0301(9) 0.0279(8) -0.0014(7) 0.0088(6) -0.0005(7)
C2A 0.0417(9) 0.0400(10) 0.0246(8) -0.0038(7) 0.0107(7) -0.0105(8)
C2B 0.0298(8) 0.0278(8) 0.0259(7) 0.0009(6) 0.0065(6) -0.0019(7)
C3A 0.0443(10) 0.0451(11) 0.0284(8) 0.0027(7) 0.0134(7) -0.0119(8)
C3B 0.0264(7) 0.0276(8) 0.0267(7) 0.0015(6) 0.0061(6) 0.0038(6)
C4A 0.0458(10) 0.0580(13) 0.0275(8) -0.0094(8) 0.0114(7) -0.0187(9)
C5A 0.0444(10) 0.0570(12) 0.0255(8) -0.0065(8) 0.0143(7) -0.0191(9)

loop_
_atom_type_symbol
_atom_type_description
_atom_type_scat_dispersion_real
_atom_type_scat_dispersion_imag
_atom_type_scat_source
C C 0.0181 0.0091 'International Tables Vol C Tables 4.2.6.8 and 6.1.1.4'
H H 0.0000 0.0000 'International Tables Vol C Tables 4.2.6.8 and 6.1.1.4'
N N 0.0311 0.0180 'International Tables Vol C Tables 4.2.6.8 and 6.1.1.4'
O O 0.0492 0.0322 'International Tables Vol C Tables 4.2.6.8 and 6.1.1.4'
S S 0.3331 0.5567 'International Tables Vol C Tables 4.2.6.8 and 6.1.1.4'

loop_
_citation_id
_citation_doi
_citation_year
1 10.26434/chemrxiv-2024-40s32 2024

loop_
_geom_angle_atom_site_label_1
_geom_angle_atom_site_label_2
_geom_angle_atom_site_label_3
_geom_angle
_geom_angle_site_symmetry_1
_geom_angle_site_symmetry_3
_geom_angle_publ_flag
C1B S1B C1B 100.62(11) 2 . ?
C3B O2B H2B 109.7(13) . . ?
C4A N1A C3A 116.78(15) . . ?
C2A C1A C1A 121.55(17) . 3_766 ?
C5A C1A C1A 122.18(17) . 3_766 ?
C5A C1A C2A 116.27(15) . . ?
S1B C1B H1BA 108.8 . . ?
S1B C1B H1BB 108.8 . . ?
H1BA C1B H1BB 107.7 . . ?
C2B C1B S1B 113.80(11) . . ?
C2B C1B H1BA 108.8 . . ?
C2B C1B H1BB 108.8 . . ?
C1A C2A H2A 120.2 . . ?
C3A C2A C1A 119.65(15) . . ?
C3A C2A H2A 120.2 . . ?
C1B C2B H2BA 109.1 . . ?
C1B C2B H2BB 109.1 . . ?
H2BA C2B H2BB 107.8 . . ?
C3B C2B C1B 112.49(13) . . ?
C3B C2B H2BA 109.1 . . ?
C3B C2B H2BB 109.1 . . ?
N1A C3A C2A 123.84(16) . . ?
N1A C3A H3A 118.1 . . ?
C2A C3A H3A 118.1 . . ?
O1B C3B O2B 123.70(15) . . ?
O1B C3B C2B 123.93(14) . . ?
O2B C3B C2B 112.36(13) . . ?
N1A C4A H4A 118.2 . . ?
N1A C4A C5A 123.50(16) . . ?
C5A C4A H4A 118.2 . . ?
C1A C5A H5A 120.0 . . ?
C4A C5A C1A 119.93(16) . . ?
C4A C5A H5A 120.0 . . ?

loop_
_geom_bond_atom_site_label_1
_geom_bond_atom_site_label_2
_geom_bond_distance
_geom_bond_site_symmetry_2
_geom_bond_publ_flag
S1B C1B 1.8104(16) 2 ?
S1B C1B 1.8104(16) . ?
O1B C3B 1.2147(19) . ?
O2B H2B 0.93(2) . ?
O2B C3B 1.3157(19) . ?
N1A C3A 1.329(2) . ?
N1A C4A 1.327(2) . ?
C1A C1A 1.486(3) 3_766 ?
C1A C2A 1.392(2) . ?
C1A C5A 1.388(2) . ?
C1B H1BA 0.9900 . ?
C1B H1BB 0.9900 . ?
C1B C2B 1.519(2) . ?
C2A H2A 0.9500 . ?
C2A C3A 1.376(2) . ?
C2B H2BA 0.9900 . ?
C2B H2BB 0.9900 . ?
C2B C3B 1.504(2) . ?
C3A H3A 0.9500 . ?
C4A H4A 0.9500 . ?
C4A C5A 1.380(3) . ?
C5A H5A 0.9500 . ?

loop_
_geom_torsion_atom_site_label_1
_geom_torsion_atom_site_label_2
_geom_torsion_atom_site_label_3
_geom_torsion_atom_site_label_4
_geom_torsion
_geom_torsion_site_symmetry_1
_geom_torsion_site_symmetry_2
_geom_torsion_site_symmetry_3
_geom_torsion_site_symmetry_4
_geom_torsion_publ_flag
S1B C1B C2B C3B -175.67(11) . . . . ?
N1A C4A C5A C1A 1.0(3) . . . . ?
C1A C1A C2A C3A -179.70(18) 3_766 . . . ?
C1A C1A C5A C4A 178.64(19) 3_766 . . . ?
C1A C2A C3A N1A 1.3(3) . . . . ?
C1B S1B C1B C2B 77.22(11) 2 . . . ?
C1B C2B C3B O1B 4.1(2) . . . . ?
C1B C2B C3B O2B -177.01(13) . . . . ?
C2A C1A C5A C4A -1.3(3) . . . . ?
C3A N1A C4A C5A 0.6(3) . . . . ?
C4A N1A C3A C2A -1.7(3) . . . . ?
C5A C1A C2A C3A 0.2(3) . . . . ?
